data_2210753
loop_
_publ_author_name
'Xue-Jie Tan'
'Dian-Xiang Xing'
'Yun Liu'

_publ_section_title
;Tetrakis{<i>trans</i>-4-[(<i>N</i>,<i>N</i>-diethylamino)styryl]-1-methylpyridinium}
 dodecatungstosilicate tetradecahydrate
;
_journal_coeditor_code OB3019
_journal_issue 10
_journal_name_full 'Acta Crystallographica Section E'
_journal_page_first m2613
_journal_page_last m2615
_journal_paper_doi 10.1107/S1600536806036609
_journal_volume 62
_journal_year 2006
_chemical_formula_iupac '(C18 H23 N2)4 [W12 O40 Si W12], 14H2 O'
_chemical_formula_moiety '4C18 H23 N2 +, O40 Si W12 4-, 14H2 O'
_chemical_formula_sum 'C72 H120 N8 O54 Si W12'
_chemical_formula_weight 4195.91
_chemical_name_systematic
;
Tetrakis{trans-4-[(N,N-diethylamino)styryl]-1-methylpyridinium}
dodecatungstosilicate tetradecahydrate
;
_space_group_IT_number 2
_symmetry_cell_setting triclinic
_symmetry_space_group_name_Hall '-P 1'
_symmetry_space_group_name_H-M 'P -1'
_atom_sites_solution_hydrogens geom
_atom_sites_solution_primary direct
_atom_sites_solution_secondary difmap
_audit_creation_method SHELXL-97
_cell_angle_alpha 64.393(3)
_cell_angle_beta 79.436(4)
_cell_angle_gamma 65.578(3)
_cell_formula_units_Z 1
_cell_length_a 15.019(4)
_cell_length_b 15.056(4)
_cell_length_c 16.080(4)
_cell_measurement_reflns_used 250
_cell_measurement_temperature 298(2)
_cell_measurement_theta_max 25.50
_cell_measurement_theta_min 1.74
_cell_volume 2985.5(14)
_computing_cell_refinement 'SAINT (Bruker, 2000)'
_computing_data_collection 'SMART (Bruker, 2000)'
_computing_data_reduction SAINT
_computing_molecular_graphics SHELXTL
_computing_publication_material SHELXL97
_computing_structure_refinement 'SHELXL97 (Sheldrick, 1997)'
_computing_structure_solution 'SHELXTL (Bruker, 2000)'
_diffrn_ambient_temperature 298(2)
_diffrn_measured_fraction_theta_full 0.981
_diffrn_measured_fraction_theta_max 0.981
_diffrn_measurement_device_type 'Bruker SMART CCD'
_diffrn_measurement_method '\f and \w'
_diffrn_radiation_monochromator graphite
_diffrn_radiation_source 'fine-focus sealed tube'
_diffrn_radiation_type MoK\a
_diffrn_radiation_wavelength 0.71073
_diffrn_reflns_av_R_equivalents 0.0489
_diffrn_reflns_av_sigmaI/netI 0.1152
_diffrn_reflns_limit_h_max 18
_diffrn_reflns_limit_h_min -10
_diffrn_reflns_limit_k_max 18
_diffrn_reflns_limit_k_min -15
_diffrn_reflns_limit_l_max 19
_diffrn_reflns_limit_l_min -18
_diffrn_reflns_number 16302
_diffrn_reflns_theta_full 25.50
_diffrn_reflns_theta_max 25.50
_diffrn_reflns_theta_min 1.74
_diffrn_standards_decay_% 0
_exptl_absorpt_coefficient_mu 11.598
_exptl_absorpt_correction_T_max 0.311
_exptl_absorpt_correction_T_min 0.065
_exptl_absorpt_correction_type refdelf
_exptl_absorpt_process_details '(Parkin <i>et al.</i>,  1995)'
_exptl_crystal_colour red
_exptl_crystal_density_diffrn 2.318
_exptl_crystal_density_method 'not measured'
_exptl_crystal_description block
_exptl_crystal_F_000 1914.0
_exptl_crystal_size_max 0.45
_exptl_crystal_size_mid 0.21
_exptl_crystal_size_min 0.10
_refine_diff_density_max 2.182
_refine_diff_density_min -1.508
_refine_ls_extinction_method none
_refine_ls_goodness_of_fit_ref 0.894
_refine_ls_hydrogen_treatment constr
_refine_ls_matrix_type full
_refine_ls_number_parameters 627
_refine_ls_number_reflns 10904
_refine_ls_number_restraints 118
_refine_ls_restrained_S_all 0.892
_refine_ls_R_factor_all 0.1210
_refine_ls_R_factor_gt 0.0608
_refine_ls_shift/su_max 0.000
_refine_ls_shift/su_mean 0.000
_refine_ls_structure_factor_coef Fsqd
_refine_ls_weighting_details 'calc w=1/[\s^2^(Fo^2^)+(0.0704P)^2^] where P=(Fo^2^+2Fc^2^)/3'
_refine_ls_weighting_scheme calc
_refine_ls_wR_factor_gt 0.1374
_refine_ls_wR_factor_ref 0.1597
_reflns_number_gt 5387
_reflns_number_total 10904
_reflns_threshold_expression I>2\s(I)
_cod_data_source_file ob3019.cif
_cod_data_source_block I
_cod_depositor_comments
;
The following automatic conversions were performed:
'_geom_bond_publ_flag' value 'Y' changed to 'y' according to
'/home/saulius/struct/CIF-dictionaries/cif_core.dic' dictionary named
'cif_core.dic' version 2.4.1 from 2010-06-29 (4
times).

'_geom_angle_publ_flag' value 'Y' changed to 'y' according to
'/home/saulius/struct/CIF-dictionaries/cif_core.dic' dictionary named
'cif_core.dic' version 2.4.1 from 2010-06-29 (6 times).

Automatic conversion script
Id: cif_fix_enum 1527 2010-12-29 10:47:43Z saulius 

The following automatic conversions were performed:

'_geom_bond_publ_flag' value 'Y' changed to 'y' according to
/home/saulius/struct/CIF-dictionaries/cif_core.dic dictionary named
'cif_core.dic' version 2.4.1 from 2010-06-29 (4
times).

'_geom_angle_publ_flag' value 'Y' changed to 'y' according
to /home/saulius/struct/CIF-dictionaries/cif_core.dic dictionary
named 'cif_core.dic' version 2.4.1 from 2010-06-29 (6 times).

Automatic conversion script
Id: cif_fix_values 1715 2011-07-08 13:25:40Z adriana 
;
_cod_database_code 2210753
_cod_database_fobs_code 2210753

loop_
_symmetry_equiv_pos_as_xyz
'x, y, z'
'-x, -y, -z'

loop_
_atom_site_type_symbol
_atom_site_label
_atom_site_fract_x
_atom_site_fract_y
_atom_site_fract_z
_atom_site_U_iso_or_equiv
_atom_site_adp_type
_atom_site_calc_flag
_atom_site_refinement_flags
_atom_site_occupancy
_atom_site_disorder_assembly
_atom_site_disorder_group
N N1 -0.0254(13) 1.0805(14) 0.5913(11) 0.081(3) Uani d U 1 . .
N N2 0.4099(17) 0.2409(17) 0.8961(15) 0.143(5) Uani d . 1 . .
C C1 0.0629(13) 1.0391(16) 0.6241(12) 0.084(6) Uani d D 1 . .
H H1A 0.0902 1.0844 0.6240 0.101 Uiso calc R 1 . .
C C2 0.1149(13) 0.9359(18) 0.6572(14) 0.083(6) Uani d . 1 . .
H H2A 0.1803 0.9125 0.6712 0.099 Uiso calc R 1 . .
C C3 0.0779(15) 0.8635(15) 0.6715(12) 0.082(6) Uani d DU 1 . .
C C4 -0.0204(14) 0.9090(14) 0.6439(13) 0.087(4) Uani d DU 1 . .
H H4A -0.0548 0.8659 0.6547 0.105 Uiso calc R 1 . .
C C5 -0.0618(14) 1.0101(12) 0.6037(12) 0.091(6) Uani d D 1 . .
H H5A -0.1243 1.0364 0.5809 0.110 Uiso calc R 1 . .
C C6 0.1199(15) 0.7468(15) 0.7105(13) 0.108(5) Uani d DU 1 . .
H H6A 0.0789 0.7152 0.7090 0.130 Uiso calc R 1 . .
C C7 0.2046(15) 0.6810(18) 0.7466(14) 0.115(4) Uani d DU 1 . .
H H7A 0.2453 0.7139 0.7464 0.138 Uiso calc R 1 . .
C C8 0.2463(17) 0.5715(19) 0.7853(15) 0.110(4) Uani d DU 1 . .
C C9 0.3408(16) 0.5265(19) 0.8142(14) 0.107(4) Uani d DU 1 . .
H H9A 0.3697 0.5730 0.8084 0.128 Uiso calc R 1 . .
C C10 0.3952(18) 0.4246(19) 0.8494(14) 0.111(7) Uani d U 1 . .
H H10A 0.4584 0.4004 0.8698 0.133 Uiso calc R 1 . .
C C11 0.3534(19) 0.352(2) 0.8551(16) 0.120(8) Uani d U 1 . .
C C12 0.2587(16) 0.3909(18) 0.8226(14) 0.106(4) Uani d U 1 . .
H H12A 0.2305 0.3464 0.8223 0.127 Uiso calc R 1 . .
C C13 0.2075(17) 0.5053(19) 0.7893(15) 0.116(4) Uani d U 1 . .
H H13A 0.1434 0.5338 0.7696 0.140 Uiso calc R 1 . .
C C14 -0.0790(14) 1.1939(15) 0.5467(13) 0.100(7) Uani d D 1 . .
H H14A -0.1422 1.2068 0.5288 0.151 Uiso calc R 1 . .
H H14B -0.0437 1.2236 0.4929 0.151 Uiso calc R 1 . .
H H14C -0.0866 1.2265 0.5886 0.151 Uiso calc R 1 . .
C C15 0.524(2) 0.194(2) 0.9196(16) 0.149(4) Uani d DU 1 . .
H H15A 0.5579 0.1243 0.9175 0.179 Uiso calc R 1 . .
H H15B 0.5558 0.2415 0.8791 0.179 Uiso calc R 1 . .
C C16 0.5141(19) 0.188(2) 1.0169(16) 0.162(4) Uani d DU 1 . .
H H16A 0.5780 0.1598 1.0420 0.243 Uiso calc R 1 . .
H H16B 0.4797 0.1423 1.0543 0.243 Uiso calc R 1 . .
H H16C 0.4785 0.2578 1.0163 0.243 Uiso calc R 1 . .
C C17 0.3860(18) 0.160(2) 0.8826(16) 0.149(4) Uani d DU 1 . .
H H17A 0.4440 0.0976 0.8869 0.179 Uiso calc R 1 . .
H H17B 0.3545 0.1902 0.8238 0.179 Uiso calc R 1 . .
C C18 0.3161(19) 0.135(2) 0.9630(17) 0.163(4) Uani d DU 1 . .
H H18A 0.2965 0.0822 0.9632 0.245 Uiso calc R 1 . .
H H18B 0.2594 0.1989 0.9566 0.245 Uiso calc R 1 . .
H H18C 0.3483 0.1095 1.0199 0.245 Uiso calc R 1 . .
C C21 0.4443(14) 0.5122(15) 0.6031(13) 0.089(6) Uani d D 1 B .
H H21A 0.4305 0.5844 0.5835 0.107 Uiso calc R 1 . .
C C22 0.5332(14) 0.4395(16) 0.6421(14) 0.086(4) Uani d DU 1 . .
H H22A 0.5688 0.4729 0.6492 0.081 Uiso d . 1 C 2
C C24 0.4889(14) 0.3074(14) 0.6611(13) 0.089(6) Uani d DU 1 . .
H H24A 0.5023 0.2351 0.6825 0.106 Uiso calc R 1 A 1
C C25 0.3998(14) 0.3756(13) 0.6244(12) 0.092(6) Uani d DU 1 B .
H H25A 0.3543 0.3501 0.6210 0.111 Uiso calc R 1 . .
C C23A 0.5570(15) 0.3345(16) 0.6689(13) 0.085(4) Uani d PD 0.57(3) B 1
C C26A 0.657(2) 0.284(3) 0.710(2) 0.098(11) Uani d PD 0.57(3) B 1
H H26A 0.6873 0.3258 0.7114 0.118 Uiso calc PR 0.57(3) B 1
C C27A 0.7014(19) 0.180(3) 0.743(2) 0.101(7) Uani d PDU 0.57(3) B 1
H H27A 0.6684 0.1394 0.7426 0.122 Uiso calc PR 0.57(3) B 1
C C23B 0.5570(15) 0.3345(16) 0.6689(13) 0.085(4) Uani d PDU 0.43(3) B 2
C C26B 0.641(2) 0.232(3) 0.712(3) 0.071(4) Uani d PDU 0.43(3) B 2
H H26B 0.6565 0.1592 0.7435 0.081 Uiso d P 0.43(3) B 2
C C27B 0.724(2) 0.229(2) 0.734(3) 0.0740(9) Uani d PDU 0.43(3) B 2
H H27B 0.7126 0.3021 0.7182 0.081 Uiso d P 0.43(3) B 2
C C28 0.8012(15) 0.1235(17) 0.7811(15) 0.104(7) Uani d D 1 . .
C C29 0.8788(18) 0.1544(17) 0.7843(15) 0.119(8) Uani d D 1 B .
H H29A 0.8688 0.2261 0.7614 0.143 Uiso calc R 1 . .
C C30 0.9670(17) 0.079(2) 0.8208(17) 0.126(9) Uani d D 1 . .
H H30A 1.0172 0.0991 0.8219 0.151 Uiso calc R 1 B .
C C31 0.983(2) -0.029(3) 0.8566(18) 0.122(9) Uani d D 1 B .
C C32 0.9045(18) -0.057(2) 0.8569(16) 0.125(7) Uani d D 1 . .
H H32A 0.9115 -0.1280 0.8865 0.150 Uiso calc R 1 B .
C C33 0.8201(17) 0.0160(19) 0.8158(16) 0.123(7) Uani d D 1 B .
H H33A 0.7727 -0.0060 0.8103 0.148 Uiso calc R 1 . .
C C34 0.2837(15) 0.5549(16) 0.5553(15) 0.116(8) Uani d D 1 B .
H H34A 0.2800 0.6261 0.5371 0.173 Uiso calc R 1 . .
H H34B 0.2344 0.5421 0.6010 0.173 Uiso calc R 1 . .
H H34C 0.2734 0.5463 0.5026 0.173 Uiso calc R 1 . .
C C35 1.165(2) -0.075(2) 0.8747(16) 0.150(4) Uani d DU 1 B .
H H35A 1.2231 -0.1328 0.8682 0.180 Uiso calc R 1 . .
H H35B 1.1574 -0.0105 0.8200 0.180 Uiso calc R 1 . .
C C36 1.1681(19) -0.061(2) 0.9604(17) 0.161(4) Uani d DU 1 . .
H H36A 1.2222 -0.0411 0.9568 0.241 Uiso calc R 1 . .
H H36B 1.1759 -0.1265 1.0130 0.241 Uiso calc R 1 . .
H H36C 1.1082 -0.0062 0.9664 0.241 Uiso calc R 1 . .
C C37 1.094(2) -0.222(2) 0.9371(17) 0.150(4) Uani d DU 1 B .
H H37A 1.0668 -0.2425 0.9006 0.179 Uiso calc R 1 . .
H H37B 1.1639 -0.2610 0.9414 0.179 Uiso calc R 1 . .
C C38 1.0483(19) -0.245(2) 1.0305(16) 0.157(4) Uani d DU 1 . .
H H38A 1.0583 -0.3192 1.0601 0.235 Uiso calc R 1 . .
H H38B 0.9795 -0.2031 1.0251 0.235 Uiso calc R 1 . .
H H38C 1.0779 -0.2279 1.0666 0.235 Uiso calc R 1 . .
N N3 0.3776(13) 0.4814(14) 0.5928(10) 0.086(4) Uani d . 1 . .
N N4 1.069(2) -0.104(2) 0.8947(16) 0.146(7) Uani d . 1 . .
O O1 0.4716(13) 0.9822(13) 0.6066(12) 0.043(4) Uani d PU 0.50 . .
O O2 0.4834(14) 0.8928(15) 0.5508(13) 0.053(5) Uani d P 0.50 . .
O O3 0.3969(13) 1.0999(14) 0.5082(12) 0.043(5) Uani d PU 0.50 . .
O O4 0.5865(13) 0.9951(14) 0.5507(12) 0.047(5) Uani d PU 0.50 . .
O O5 0.4549(8) 1.0636(8) 0.7027(8) 0.076(3) Uani d U 1 . .
O O6 0.5316(8) 0.8573(8) 0.7502(7) 0.0696(9) Uani d U 1 . .
O O7 0.3464(8) 0.9535(8) 0.7044(7) 0.0682(9) Uani d U 1 . .
O O8 0.2442(10) 1.1216(10) 0.5632(9) 0.099(4) Uani d U 1 . .
O O9 0.3571(8) 0.8311(8) 0.6308(7) 0.0688(9) Uani d U 1 . .
O O10 0.5476(8) 0.7270(9) 0.6729(7) 0.0722(9) Uani d U 1 . .
O O11 0.4873(8) 0.7532(8) 0.5183(7) 0.0670(9) Uani d U 1 . .
O O12 0.2578(8) 0.9966(9) 0.4845(7) 0.0735(9) Uani d U 1 . .
O O13 0.6105(8) 1.0825(9) 0.6242(8) 0.0796(9) Uani d U 1 . .
O O14 0.3520(10) 1.2256(11) 0.5609(9) 0.105(4) Uani d U 1 . .
O O15 0.7100(8) 0.7485(9) 0.5951(7) 0.0727(9) Uani d U 1 . .
O O16 0.6920(8) 0.8754(8) 0.6694(7) 0.0675(9) Uani d U 1 . .
O O20 0.6134(8) 0.9573(8) 0.8057(7) 0.0715(9) Uani d U 1 . .
O O21 0.2506(8) 1.1494(9) 0.7208(7) 0.0748(9) Uani d U 1 . .
O O22 0.4078(8) 0.7454(8) 0.8101(7) 0.0712(9) Uani d U 1 . .
O O23 0.2930(8) 0.7963(9) 0.5039(7) 0.0745(9) Uani d U 1 . .
O O24 0.6613(9) 0.5924(10) 0.5896(9) 0.094(4) Uani d U 1 . .
O O25 0.8652(9) 0.7977(10) 0.5867(8) 0.091(4) Uani d U 1 . .
O OW1 0.684(6) 0.388(5) 0.857(5) 0.32(9) Uiso d PD 0.50 . .
O OW2 0.927(4) 0.602(4) 0.850(4) 0.22(9) Uiso d P 0.50 . .
O OW3 0.893(2) 0.400(6) 0.595(8) 0.26(6) Uiso d P 0.50 . .
O OW4 1.044(7) 0.558(6) 0.581(2) 0.22(6) Uiso d P 0.50 . .
O OW5 0.980(5) 0.432(5) 0.668(4) 0.26(3) Uiso d P 0.50 . .
O OW6 0.824(4) 0.648(4) 0.883(4) 0.22(3) Uiso d PD 0.50 . .
O OW7 0.651(6) 0.480(7) 0.865(6) 0.35(4) Uiso d P 0.50 . .
O OW8 0.886(4) 0.694(5) 0.884(4) 0.26(9) Uiso d P 0.50 . .
O OW9 0.950(3) 0.440(8) 0.575(2) 0.25(6) Uiso d P 0.50 . .
O OW10 0.982(5) 0.489(5) 0.615(5) 0.25(3) Uiso d P 0.50 . .
O OW11 1.072(4) 0.365(5) 0.645(4) 0.27(3) Uiso d P 0.50 . .
O OW12 0.703(4) 0.556(4) 0.874(4) 0.29(4) Uiso d PD 0.50 . .
O OW13 1.113(4) 0.428(5) 1.035(4) 0.25(6) Uiso d P 0.50 . .
O OW14 0.599(6) 0.450(7) 0.959(6) 0.40(4) Uiso d P 0.50 . .
Si Si1 0.5000 1.0000 0.5000 0.0281(12) Uani d S 1 . .
W W1 0.57850(6) 0.96635(6) 0.70863(5) 0.0649(2) Uani d . 1 . .
W W2 0.32897(5) 1.10249(6) 0.64999(5) 0.0650(2) Uani d . 1 . .
W W3 0.43981(5) 0.82541(6) 0.71236(5) 0.0626(2) Uani d . 1 . .
W W4 0.35987(5) 0.86064(5) 0.50360(5) 0.0602(2) Uani d . 1 . .
W W5 0.60966(5) 0.72291(5) 0.56158(5) 0.0653(2) Uani d . 1 . .
W W6 0.74938(5) 0.86112(6) 0.55987(5) 0.0674(2) Uani d . 1 . .

loop_
_atom_site_aniso_label
_atom_site_aniso_U_11
_atom_site_aniso_U_22
_atom_site_aniso_U_33
_atom_site_aniso_U_12
_atom_site_aniso_U_13
_atom_site_aniso_U_23
N1 0.096 0.080(6) 0.077(6) -0.037(4) -0.002(4) -0.034(4)
N2 0.166 0.098(16) 0.167 -0.043(14) -0.057(15) -0.040(13)
C1 0.088(16) 0.102(17) 0.069(13) -0.047(14) 0.013(11) -0.036(13)
C2 0.038(11) 0.098(16) 0.115(17) -0.023(11) 0.018(10) -0.054(14)
C3 0.092(10) 0.084(9) 0.074(9) -0.028(8) 0.002(7) -0.041(7)
C4 0.081 0.090(6) 0.089(6) -0.030(4) -0.003(5) -0.035(4)
C5 0.085(15) 0.071(14) 0.084(14) -0.004(11) -0.049(11) -0.006(11)
C6 0.115(10) 0.095 0.101(10) -0.022(7) 0.003(8) -0.045(7)
C7 0.107 0.114 0.111(10) -0.030(7) 0.007(8) -0.049(7)
C8 0.122 0.103(6) 0.107(6) -0.042(4) 0.001(5) -0.045(4)
C9 0.107 0.105(6) 0.109(6) -0.042(4) 0.002(5) -0.043(4)
C10 0.116(11) 0.106(11) 0.112(11) -0.039(8) -0.008(8) -0.045(8)
C11 0.118(11) 0.118(11) 0.119(11) -0.041(9) -0.006(8) -0.043(8)
C12 0.092 0.110(6) 0.111(6) -0.039(4) -0.002(5) -0.037(4)
C13 0.109 0.118(6) 0.115(6) -0.040(4) 0.000(5) -0.043(4)
C14 0.111(18) 0.077(15) 0.094(16) -0.020(13) -0.003(12) -0.029(12)
C15 0.150 0.150(7) 0.148(7) -0.056(4) 0.002(5) -0.060(4)
C16 0.157 0.163(7) 0.160(7) -0.058(5) -0.002(5) -0.061(5)
C17 0.143 0.151(7) 0.151(7) -0.053(5) -0.003(5) -0.060(5)
C18 0.153 0.165(7) 0.165(7) -0.062(5) 0.000(5) -0.059(5)
C21 0.120(19) 0.062(13) 0.091(15) -0.040(13) -0.012(13) -0.025(11)
C22 0.077 0.089(6) 0.089(6) -0.031(4) 0.002(5) -0.033(4)
C24 0.092(10) 0.077(9) 0.092(10) -0.026(8) 0.000(8) -0.036(7)
C25 0.107(10) 0.085(9) 0.093(10) -0.044(8) 0.014(8) -0.042(8)
C23A 0.080 0.084(6) 0.082(6) -0.027(4) 0.004(5) -0.032(4)
C26A 0.094 0.109 0.09(3) -0.056(17) 0.03(2) -0.04(2)
C27A 0.099(13) 0.111 0.101(12) -0.050(8) 0.004(9) -0.040(8)
C23B 0.080 0.084(6) 0.082(6) -0.027(4) 0.004(5) -0.032(4)
C26B 0.074 0.068(7) 0.070(7) -0.026(5) 0.002(5) -0.029(5)
C27B 0.0741(14) 0.074 0.0740(14) -0.0279(9) -0.0004(10) -0.0295(9)
C28 0.087(17) 0.109 0.079(16) 0.008(15) -0.030(13) -0.036(13)
C29 0.11(2) 0.100 0.104(19) -0.005(16) -0.007(16) -0.035(13)
C30 0.09(2) 0.15(3) 0.12(2) -0.02(2) -0.011(16) -0.07(2)
C31 0.09(2) 0.15(3) 0.11(2) -0.02(2) -0.016(16) -0.06(2)
C32 0.10(2) 0.185 0.13(2) -0.072(18) 0.004(16) -0.084(17)
C33 0.078(18) 0.180 0.12(2) -0.048(17) -0.003(15) -0.065(19)
C34 0.087(17) 0.121(19) 0.119(19) 0.004(15) -0.033(14) -0.058(16)
C35 0.146 0.150(7) 0.146(7) -0.052(5) 0.002(5) -0.057(4)
C36 0.155 0.164(7) 0.162(7) -0.056(5) -0.006(5) -0.066(5)
C37 0.147 0.151(7) 0.150(7) -0.057(5) 0.000(5) -0.059(5)
C38 0.151 0.158(7) 0.157(7) -0.055(4) -0.003(5) -0.061(5)
N3 0.100(15) 0.103 0.073(11) -0.048(11) 0.007(9) -0.045(9)
N4 0.14(2) 0.15(2) 0.150 -0.063(18) 0.003(16) -0.053(15)
O1 0.045 0.042(8) 0.054(9) -0.031(6) 0.001(6) -0.016(6)
O2 0.062(14) 0.058(13) 0.066(14) -0.045(12) 0.014(11) -0.034(11)
O3 0.042(8) 0.046(8) 0.050(8) -0.028(7) -0.002(6) -0.016(6)
O4 0.044(6) 0.047(6) 0.052(6) -0.019(5) -0.003(4) -0.018(4)
O5 0.086 0.058(6) 0.102(7) -0.036(5) -0.017(5) -0.033(5)
O6 0.068 0.0700(14) 0.0709(14) -0.0263(9) -0.0010(10) -0.0271(9)
O7 0.067 0.0688(14) 0.0693(14) -0.0264(9) -0.0013(10) -0.0266(9)
O8 0.099(4) 0.099(4) 0.100(4) -0.0388(18) -0.0009(10) -0.0385(19)
O9 0.066 0.0700(14) 0.0695(14) -0.0248(9) -0.0009(10) -0.0278(9)
O10 0.070 0.0735(14) 0.0724(14) -0.0263(9) -0.0013(10) -0.0288(9)
O11 0.065 0.0679(14) 0.0674(14) -0.0241(9) -0.0009(10) -0.0273(9)
O12 0.071 0.0736(14) 0.0738(14) -0.0271(9) 0.0014(10) -0.0285(9)
O13 0.078 0.0794(14) 0.0802(14) -0.0290(9) 0.0007(10) -0.0314(9)
O14 0.105(4) 0.105(4) 0.106(4) -0.0407(19) -0.0013(10) -0.041(2)
O15 0.071 0.0740(14) 0.0735(14) -0.0286(9) -0.0011(10) -0.0281(9)
O16 0.065 0.0671(14) 0.0681(14) -0.0247(9) 0.0013(10) -0.0260(9)
O20 0.070 0.0720(14) 0.0725(14) -0.0269(9) -0.0014(10) -0.0284(9)
O21 0.073 0.0752(14) 0.0755(14) -0.0280(9) 0.0001(10) -0.0299(9)
O22 0.069 0.0718(14) 0.0719(14) -0.0270(9) -0.0005(10) -0.0270(9)
O23 0.073 0.0748(14) 0.0756(14) -0.0284(9) -0.0003(10) -0.0296(9)
O24 0.099(6) 0.090(6) 0.102(6) -0.038(4) -0.011(4) -0.039(4)
O25 0.086(7) 0.089(7) 0.103(7) -0.048(6) -0.002(6) -0.027(6)
Si1 0.030(3) 0.028(3) 0.034(3) -0.016(2) -0.003(2) -0.012(2)
W1 0.0733(6) 0.0643(5) 0.0641(5) -0.0262(4) -0.0138(4) -0.0260(4)
W2 0.0584(5) 0.0737(5) 0.0790(5) -0.0308(4) 0.0105(4) -0.0432(4)
W3 0.0619(5) 0.0606(5) 0.0648(5) -0.0339(4) -0.0006(4) -0.0142(4)
W4 0.0500(5) 0.0564(5) 0.0943(6) -0.0321(4) 0.0020(4) -0.0370(4)
W5 0.0659(5) 0.0423(4) 0.0931(6) -0.0207(4) -0.0157(4) -0.0255(4)
W6 0.0426(5) 0.0628(5) 0.0922(6) -0.0211(4) -0.0124(4) -0.0210(4)

loop_
_atom_type_symbol
_atom_type_description
_atom_type_scat_dispersion_real
_atom_type_scat_dispersion_imag
_atom_type_scat_source
C C 0.0033 0.0016 'International Tables Vol C Tables 4.2.6.8 and 6.1.1.4'
H H 0.0000 0.0000 'International Tables Vol C Tables 4.2.6.8 and 6.1.1.4'
N N 0.0061 0.0033 'International Tables Vol C Tables 4.2.6.8 and 6.1.1.4'
O O 0.0106 0.0060 'International Tables Vol C Tables 4.2.6.8 and 6.1.1.4'
Si Si 0.0817 0.0704 'International Tables Vol C Tables 4.2.6.8 and 6.1.1.4'
W W -0.8490 6.8722 'International Tables Vol C Tables 4.2.6.8 and 6.1.1.4'

loop_
_geom_angle_atom_site_label_1
_geom_angle_atom_site_label_2
_geom_angle_atom_site_label_3
_geom_angle_site_symmetry_1
_geom_angle_site_symmetry_3
_geom_angle
_geom_angle_publ_flag
C1 N1 C5 . . 114.0(19) ?
C1 N1 C14 . . 123.2(15) ?
C5 N1 C14 . . 122.7(15) ?
C11 N2 C17 . . 122(2) ?
C11 N2 C15 . . 123(2) ?
C17 N2 C15 . . 110(2) ?
N1 C1 C2 . . 123(2) ?
N1 C1 H1A . . 118.5 ?
C2 C1 H1A . . 118.5 ?
C1 C2 C3 . . 123(2) ?
C1 C2 H2A . . 118.5 ?
C3 C2 H2A . . 118.5 ?
C2 C3 C4 . . 113.2(18) ?
C2 C3 C6 . . 132(2) ?
C4 C3 C6 . . 114.5(19) ?
C5 C4 C3 . . 119(2) ?
C5 C4 H4A . . 120.3 ?
C3 C4 H4A . . 120.3 ?
C4 C5 N1 . . 127(2) ?
C4 C5 H5A . . 116.6 ?
N1 C5 H5A . . 116.6 ?
C7 C6 C3 . . 130(2) ?
C7 C6 H6A . . 114.8 ?
C3 C6 H6A . . 114.8 ?
C6 C7 C8 . . 132(2) ?
C6 C7 H7A . . 113.8 ?
C8 C7 H7A . . 113.8 ?
C13 C8 C9 . . 116(2) ?
C13 C8 C7 . . 127(2) ?
C9 C8 C7 . . 117(2) ?
C10 C9 C8 . . 127(3) ?
C10 C9 H9A . . 116.6 ?
C8 C9 H9A . . 116.6 ?
C9 C10 C11 . . 117(2) ?
C9 C10 H10A . . 121.3 ?
C11 C10 H10A . . 121.3 ?
C12 C11 N2 . . 122(3) ?
C12 C11 C10 . . 120(3) ?
N2 C11 C10 . . 118(2) ?
C11 C12 C13 . . 115(2) ?
C11 C12 H12A . . 122.3 ?
C13 C12 H12A . . 122.3 ?
C8 C13 C12 . . 124(2) ?
C8 C13 H13A . . 117.9 ?
C12 C13 H13A . . 117.9 ?
N1 C14 H14A . . 109.5 ?
N1 C14 H14B . . 109.5 ?
H14A C14 H14B . . 109.5 ?
N1 C14 H14C . . 109.5 ?
H14A C14 H14C . . 109.5 ?
H14B C14 H14C . . 109.5 ?
C16 C15 N2 . . 99(2) ?
C16 C15 H15A . . 112.0 ?
N2 C15 H15A . . 112.0 ?
C16 C15 H15B . . 112.0 ?
N2 C15 H15B . . 112.0 ?
H15A C15 H15B . . 109.7 ?
C15 C16 H16A . . 109.5 ?
C15 C16 H16B . . 109.5 ?
H16A C16 H16B . . 109.5 ?
C15 C16 H16C . . 109.5 ?
H16A C16 H16C . . 109.5 ?
H16B C16 H16C . . 109.5 ?
N2 C17 C18 . . 101(2) ?
N2 C17 H17A . . 111.5 ?
C18 C17 H17A . . 111.5 ?
N2 C17 H17B . . 111.5 ?
C18 C17 H17B . . 111.5 ?
H17A C17 H17B . . 109.3 ?
C17 C18 H18A . . 109.5 ?
C17 C18 H18B . . 109.5 ?
H18A C18 H18B . . 109.5 ?
C17 C18 H18C . . 109.5 ?
H18A C18 H18C . . 109.5 ?
H18B C18 H18C . . 109.5 ?
N3 C21 C22 . . 121.1(18) ?
N3 C21 H21A . . 119.4 ?
C22 C21 H21A . . 119.4 ?
C23A C22 C21 . . 121.3(17) ?
C23A C22 H22A . . 128(2) ?
C21 C22 H22A . . 111.00 ?
C23A C24 C25 . . 125.2(18) ?
C23A C24 H24A . . 117.4 ?
C25 C24 H24A . . 117.4 ?
C24 C25 N3 . . 119(2) ?
C24 C25 H25A . . 120.4 ?
N3 C25 H25A . . 120.4 ?
C24 C23A C22 . . 115.7(18) ?
C24 C23A C26A . . 139(2) ?
C22 C23A C26A . . 104(2) ?
C27A C26A C23A . . 120(3) ?
C27A C26A H26A . . 120.2 ?
C23A C26A H26A . . 120.2 ?
C26A C27A C28 . . 123(3) ?
C26A C27A H27A . . 118.5 ?
C28 C27A H27A . . 118.5 ?
C27B C26B H26B . . 94(3) ?
C26B C27B C28 . . 118(3) ?
C26B C27B H27B . . 104(3) ?
C28 C27B H27B . . 137(3) ?
C33 C28 C29 . . 117.7(15) ?
C33 C28 C27A . . 107(2) ?
C29 C28 C27A . . 136(2) ?
C33 C28 C27B . . 142(2) ?
C29 C28 C27B . . 101(2) ?
C30 C29 C28 . . 119.9(19) ?
C30 C29 H29A . . 120.0 ?
C28 C29 H29A . . 120.0 ?
C29 C30 C31 . . 121(3) ?
C29 C30 H30A . . 119.5 ?
C31 C30 H30A . . 119.5 ?
N4 C31 C30 . . 121(2) ?
N4 C31 C32 . . 121(3) ?
C30 C31 C32 . . 118(3) ?
C33 C32 C31 . . 121(3) ?
C33 C32 H32A . . 119.3 ?
C31 C32 H32A . . 119.3 ?
C32 C33 C28 . . 121.6(19) ?
C32 C33 H33A . . 119.2 ?
C28 C33 H33A . . 119.2 ?
N3 C34 H34A . . 109.5 ?
N3 C34 H34B . . 109.5 ?
H34A C34 H34B . . 109.5 ?
N3 C34 H34C . . 109.5 ?
H34A C34 H34C . . 109.5 ?
H34B C34 H34C . . 109.5 ?
C36 C35 N4 . . 100.6(19) ?
C36 C35 H35A . . 111.7 ?
N4 C35 H35A . . 111.7 ?
C36 C35 H35B . . 111.7 ?
N4 C35 H35B . . 111.7 ?
H35A C35 H35B . . 109.4 ?
C35 C36 H36A . . 109.5 ?
C35 C36 H36B . . 109.5 ?
H36A C36 H36B . . 109.5 ?
C35 C36 H36C . . 109.5 ?
H36A C36 H36C . . 109.5 ?
H36B C36 H36C . . 109.5 ?
C38 C37 N4 . . 105(2) ?
C38 C37 H37A . . 110.7 ?
N4 C37 H37A . . 110.7 ?
C38 C37 H37B . . 110.7 ?
N4 C37 H37B . . 112.0 ?
H37A C37 H37B . . 108.8 ?
C37 C38 H38A . . 109.5 ?
C37 C38 H38B . . 109.5 ?
H38A C38 H38B . . 109.5 ?
C37 C38 H38C . . 109.5 ?
H38A C38 H38C . . 109.5 ?
H38B C38 H38C . . 109.5 ?
C21 N3 C25 . . 117.3(19) ?
C21 N3 C34 . . 122.2(15) ?
C25 N3 C34 . . 120.3(15) ?
C31 N4 C37 . . 125(3) ?
C31 N4 C35 . . 120(2) ?
C37 N4 C35 . . 113(2) ?
Si1 O1 W1 . . 122.5(9) ?
Si1 O1 W2 . . 122.5(9) ?
W1 O1 W2 . . 95.4(6) ?
Si1 O1 W3 . . 120.6(9) ?
W1 O1 W3 . . 94.2(6) ?
W2 O1 W3 . . 94.4(6) ?
Si1 O2 W4 . . 122.4(11) ?
Si1 O2 W3 . . 123.2(9) ?
W4 O2 W3 . . 93.5(6) ?
Si1 O2 W5 . . 122.6(10) ?
W4 O2 W5 . . 93.4(6) ?
W3 O2 W5 . . 93.6(7) ?
Si1 O3 W2 . . 122.2(9) ?
Si1 O3 W5 . 2_676 119.8(8) ?
W2 O3 W5 . 2_676 97.3(6) ?
Si1 O3 W6 . 2_676 119.6(9) ?
W2 O3 W6 . 2_676 96.9(6) ?
W5 O3 W6 2_676 2_676 95.2(6) ?
Si1 O4 W1 . . 122.6(9) ?
Si1 O4 W4 . 2_676 121.7(9) ?
W1 O4 W4 . 2_676 95.7(7) ?
Si1 O4 W6 . . 120.3(9) ?
W1 O4 W6 . . 94.9(6) ?
W4 O4 W6 2_676 . 94.9(6) ?
W1 O5 W2 . . 137.0(6) ?
W1 O6 W3 . . 138.0(6) ?
W3 O7 W2 . . 139.1(6) ?
W6 O8 W2 2_676 . 137.2(7) ?
W4 O9 W3 . . 135.0(6) ?
W5 O10 W3 . . 137.5(6) ?
W5 O11 W4 . . 136.9(6) ?
W6 O12 W4 2_676 . 135.8(6) ?
W1 O13 W4 . 2_676 137.8(7) ?
W5 O14 W2 2_676 . 138.9(8) ?
W6 O15 W5 . . 137.0(6) ?
W6 O16 W1 . . 139.1(6) ?
OW6 OW2 OW8 . . 54(3) ?
OW6 OW2 OW13 . 2_767 54(3) ?
OW8 OW2 OW13 . 2_767 63(3) ?
OW10 OW5 OW11 . . 91(7) ?
OW10 OW5 OW9 . . 63(7) ?
OW11 OW5 OW9 . . 81(4) ?
OW8 OW6 OW13 . 2_767 75(4) ?
OW8 OW6 OW2 . . 65(4) ?
OW13 OW6 OW2 2_767 . 72(4) ?
OW1 OW7 OW14 . . 99(8) ?
OW1 OW7 OW12 . . 136(7) ?
OW14 OW7 OW12 . . 101(7) ?
OW6 OW8 OW2 . . 61(4) ?
OW6 OW8 OW13 . 2_767 55(3) ?
OW2 OW8 OW13 . 2_767 64(3) ?
OW3 OW9 OW10 . . 134(3) ?
OW3 OW9 OW5 . . 105(2) ?
OW5 OW10 OW9 . . 82(7) ?
OW5 OW10 OW4 . . 135(9) ?
OW9 OW10 OW4 . . 135(5) ?
OW5 OW10 OW11 . . 57(6) ?
OW9 OW10 OW11 . . 77(4) ?
OW4 OW10 OW11 . . 101(4) ?
OW6 OW13 OW8 2_767 2_767 50(3) ?
OW6 OW13 OW2 2_767 2_767 55(3) ?
OW8 OW13 OW2 2_767 2_767 53(3) ?
O2 Si1 O1 . 2_676 108.9(9) y
O3 Si1 O1 . 2_676 111.3(9) y
O4 Si1 O1 . 2_676 110.7(9) y
O2 Si1 O3 . . 108.9(9) y
O2 Si1 O4 . . 109.3(10) y
O3 Si1 O4 . . 107.8(9) y
O2 Si1 O2 . 2_676 180.0(8) ?
O2 Si1 O4 . 2_676 70.7(10) ?
O2 Si1 O4 2_676 2_676 109.3(10) ?
O2 Si1 O4 2_676 . 70.7(10) ?
O4 Si1 O4 2_676 . 180.000(4) ?
O2 Si1 O1 2_676 2_676 71.1(9) ?
O4 Si1 O1 2_676 2_676 69.3(9) ?
O2 Si1 O1 . . 71.1(9) ?
O2 Si1 O1 2_676 . 108.9(9) ?
O4 Si1 O1 2_676 . 110.7(9) ?
O4 Si1 O1 . . 69.3(9) ?
O1 Si1 O1 2_676 . 180.000(3) ?
O2 Si1 O3 2_676 . 71.1(9) ?
O4 Si1 O3 2_676 . 72.2(9) ?
O3 Si1 O1 . . 68.7(9) ?
O2 Si1 O3 . 2_676 71.1(9) ?
O2 Si1 O3 2_676 2_676 108.9(9) ?
O4 Si1 O3 2_676 2_676 107.8(9) ?
O4 Si1 O3 . 2_676 72.2(9) ?
O1 Si1 O3 2_676 2_676 68.7(9) ?
O1 Si1 O3 . 2_676 111.3(9) ?
O3 Si1 O3 . 2_676 180.000(3) ?
O20 W1 O5 . . 98.5(5) ?
O20 W1 O6 . . 103.0(5) ?
O5 W1 O6 . . 90.9(5) ?
O20 W1 O13 . . 99.0(5) ?
O5 W1 O13 . . 85.4(5) ?
O6 W1 O13 . . 158.0(5) ?
O20 W1 O16 . . 103.8(5) ?
O5 W1 O16 . . 157.6(5) ?
O6 W1 O16 . . 86.6(4) ?
O13 W1 O16 . . 88.6(5) ?
O20 W1 O4 . . 156.8(6) ?
O5 W1 O4 . . 94.9(6) ?
O6 W1 O4 . . 95.6(5) ?
O13 W1 O4 . . 63.2(6) ?
O16 W1 O4 . . 63.2(5) ?
O20 W1 O1 . . 157.2(6) ?
O5 W1 O1 . . 64.3(5) ?
O6 W1 O1 . . 64.4(5) ?
O13 W1 O1 . . 94.7(5) ?
O16 W1 O1 . . 94.7(5) ?
O4 W1 O1 . . 45.6(6) ?
O21 W2 O8 . . 101.9(6) ?
O21 W2 O14 . . 102.4(5) ?
O8 W2 O14 . . 88.3(6) ?
O21 W2 O7 . . 102.6(5) ?
O8 W2 O7 . . 86.9(5) ?
O14 W2 O7 . . 155.0(5) ?
O21 W2 O5 . . 101.7(5) ?
O8 W2 O5 . . 156.3(5) ?
O14 W2 O5 . . 85.1(5) ?
O7 W2 O5 . . 89.5(4) ?
O21 W2 O3 . . 156.8(6) ?
O8 W2 O3 . . 63.0(6) ?
O14 W2 O3 . . 61.8(6) ?
O7 W2 O3 . . 94.3(5) ?
O5 W2 O3 . . 94.1(6) ?
O21 W2 O1 . . 156.6(6) ?
O8 W2 O1 . . 95.6(6) ?
O14 W2 O1 . . 93.5(6) ?
O7 W2 O1 . . 62.6(5) ?
O5 W2 O1 . . 62.3(5) ?
O3 W2 O1 . . 46.6(6) ?
O22 W3 O7 . . 100.6(5) ?
O22 W3 O6 . . 103.2(5) ?
O7 W3 O6 . . 89.6(5) ?
O22 W3 O10 . . 102.0(5) ?
O7 W3 O10 . . 157.3(5) ?
O6 W3 O10 . . 88.2(5) ?
O22 W3 O9 . . 98.5(5) ?
O7 W3 O9 . . 85.0(5) ?
O6 W3 O9 . . 158.3(4) ?
O10 W3 O9 . . 88.7(5) ?
O22 W3 O1 . . 157.2(6) ?
O7 W3 O1 . . 63.2(5) ?
O6 W3 O1 . . 63.0(5) ?
O10 W3 O1 . . 95.9(5) ?
O9 W3 O1 . . 96.0(5) ?
O22 W3 O2 . . 157.6(6) ?
O7 W3 O2 . . 93.5(6) ?
O6 W3 O2 . . 94.2(5) ?
O10 W3 O2 . . 64.2(6) ?
O9 W3 O2 . . 65.2(5) ?
O1 W3 O2 . . 45.0(6) ?
O23 W4 O9 . . 100.1(5) ?
O23 W4 O13 . 2_676 100.6(5) ?
O9 W4 O13 . 2_676 159.3(5) ?
O23 W4 O11 . . 100.9(5) ?
O9 W4 O11 . . 89.4(5) ?
O13 W4 O11 2_676 . 87.1(5) ?
O23 W4 O12 . . 99.0(5) ?
O9 W4 O12 . . 88.9(5) ?
O13 W4 O12 2_676 . 87.5(5) ?
O11 W4 O12 . . 160.1(5) ?
O23 W4 O4 . 2_676 156.1(6) ?
O9 W4 O4 . 2_676 97.3(5) ?
O13 W4 O4 2_676 2_676 62.8(6) ?
O11 W4 O4 . 2_676 95.5(5) ?
O12 W4 O4 . 2_676 65.0(5) ?
O23 W4 O2 . . 158.7(6) ?
O9 W4 O2 . . 65.7(5) ?
O13 W4 O2 2_676 . 94.5(6) ?
O11 W4 O2 . . 64.8(5) ?
O12 W4 O2 . . 96.6(6) ?
O4 W4 O2 2_676 . 45.2(6) ?
O24 W5 O14 . 2_676 101.1(6) ?
O24 W5 O10 . . 100.9(5) ?
O14 W5 O10 2_676 . 158.0(5) ?
O24 W5 O11 . . 100.4(5) ?
O14 W5 O11 2_676 . 87.5(5) ?
O10 W5 O11 . . 88.0(5) ?
O24 W5 O15 . . 101.3(5) ?
O14 W5 O15 2_676 . 89.3(5) ?
O10 W5 O15 . . 86.9(5) ?
O11 W5 O15 . . 158.2(5) ?
O24 W5 O3 . 2_676 155.3(6) ?
O14 W5 O3 2_676 2_676 61.6(6) ?
O10 W5 O3 . 2_676 97.6(5) ?
O11 W5 O3 . 2_676 96.4(5) ?
O15 W5 O3 . 2_676 63.4(5) ?
O24 W5 O2 . . 158.2(6) ?
O14 W5 O2 2_676 . 94.3(6) ?
O10 W5 O2 . . 64.5(5) ?
O11 W5 O2 . . 64.6(5) ?
O15 W5 O2 . . 94.2(5) ?
O3 W5 O2 2_676 . 46.5(6) ?
O25 W6 O15 . . 100.9(5) ?
O25 W6 O8 . 2_676 100.3(6) ?
O15 W6 O8 . 2_676 90.2(5) ?
O25 W6 O16 . . 102.1(5) ?
O15 W6 O16 . . 87.1(5) ?
O8 W6 O16 2_676 . 157.5(5) ?
O25 W6 O12 . 2_676 99.2(5) ?
O15 W6 O12 . 2_676 159.9(5) ?
O8 W6 O12 2_676 2_676 87.6(5) ?
O16 W6 O12 . 2_676 87.3(5) ?
O25 W6 O3 . 2_676 155.5(6) ?
O15 W6 O3 . 2_676 64.1(5) ?
O8 W6 O3 2_676 2_676 62.5(6) ?
O16 W6 O3 . 2_676 96.5(5) ?
O12 W6 O3 2_676 2_676 97.4(5) ?
O25 W6 O4 . . 156.5(6) ?
O15 W6 O4 . . 96.0(5) ?
O8 W6 O4 2_676 . 95.8(6) ?
O16 W6 O4 . . 62.4(5) ?
O12 W6 O4 2_676 . 64.3(5) ?
O3 W6 O4 2_676 . 47.9(6) ?

loop_
_geom_bond_atom_site_label_1
_geom_bond_atom_site_label_2
_geom_bond_site_symmetry_2
_geom_bond_distance
_geom_bond_publ_flag
N1 C1 . 1.31(2) ?
N1 C5 . 1.31(2) ?
N1 C14 . 1.45(2) ?
N2 C11 . 1.42(3) ?
N2 C17 . 1.50(3) ?
N2 C15 . 1.60(3) ?
C1 C2 . 1.32(2) ?
C1 H1A . 0.9300 ?
C2 C3 . 1.34(2) ?
C2 H2A . 0.9300 ?
C3 C4 . 1.41(2) ?
C3 C6 . 1.468(16) ?
C4 C5 . 1.279(15) ?
C4 H4A . 0.9300 ?
C5 H5A . 0.9300 ?
C6 C7 . 1.29(3) ?
C6 H6A . 0.9300 ?
C7 C8 . 1.38(3) ?
C7 H7A . 0.9300 ?
C8 C13 . 1.32(3) ?
C8 C9 . 1.37(4) ?
C9 C10 . 1.31(3) ?
C9 H9A . 0.9300 ?
C10 C11 . 1.43(3) ?
C10 H10A . 0.9300 ?
C11 C12 . 1.40(3) ?
C12 C13 . 1.45(3) ?
C12 H12A . 0.9300 ?
C13 H13A . 0.9300 ?
C14 H14A . 0.9600 ?
C14 H14B . 0.9600 ?
C14 H14C . 0.9600 ?
C15 C16 . 1.511(17) ?
C15 H15A . 0.9700 ?
C15 H15B . 0.9700 ?
C16 H16A . 0.9600 ?
C16 H16B . 0.9600 ?
C16 H16C . 0.9600 ?
C17 C18 . 1.52(4) ?
C17 H17A . 0.9700 ?
C17 H17B . 0.9700 ?
C18 H18A . 0.9600 ?
C18 H18B . 0.9600 ?
C18 H18C . 0.9600 ?
C21 N3 . 1.33(2) ?
C21 C22 . 1.37(2) ?
C21 H21A . 0.9300 ?
C22 C23A . 1.35(2) ?
C22 H22A . 0.9200 ?
C24 C23A . 1.29(2) ?
C24 C25 . 1.350(16) ?
C24 H24A . 0.9300 ?
C25 N3 . 1.35(2) ?
C25 H25A . 0.9300 ?
C23A C26A . 1.50(2) ?
C26A C27A . 1.32(3) ?
C26A H26A . 0.9300 ?
C26A H27B . 1.03(3) ?
C27A C28 . 1.476(19) ?
C27A H27A . 0.9300 ?
C27A H26B . 0.85(3) ?
C26B C27B . 1.34(3) ?
C26B H26B . 0.93(3) ?
C27B C28 . 1.483(19) ?
C27B H27B . 0.96(3) ?
C28 C33 . 1.38(4) ?
C28 C29 . 1.44(4) ?
C29 C30 . 1.36(4) ?
C29 H29A . 0.9300 ?
C30 C31 . 1.40(5) ?
C30 H30A . 0.9300 ?
C31 N4 . 1.35(3) ?
C31 C32 . 1.41(5) ?
C32 C33 . 1.33(4) ?
C32 H32A . 0.9300 ?
C33 H33A . 0.9300 ?
C34 N3 . 1.42(2) ?
C34 H34A . 0.9600 ?
C34 H34B . 0.9600 ?
C34 H34C . 0.9600 ?
C35 C36 . 1.49(4) ?
C35 N4 . 1.61(3) ?
C35 H35A . 0.9700 ?
C35 H35B . 0.9700 ?
C36 H36A . 0.9600 ?
C36 H36B . 0.9600 ?
C36 H36C . 0.9600 ?
C37 C38 . 1.49(4) ?
C37 N4 . 1.51(3) ?
C37 H37A . 0.9700 ?
C37 H37B . 0.9700 ?
C38 H38A . 0.9600 ?
C38 H38B . 0.9600 ?
C38 H38C . 0.9600 ?
Si1 O1 2_676 1.619(17) y
Si1 O2 . 1.566(17) y
Si1 O3 . 1.687(18) y
Si1 O4 . 1.618(18) y
O1 Si1 . 1.619(17) ?
O1 W1 . 2.375(18) ?
O1 W2 . 2.386(18) ?
O1 W3 . 2.419(16) ?
O2 W4 . 2.414(18) ?
O2 W3 . 2.420(18) ?
O2 W5 . 2.428(19) ?
O3 W2 . 2.330(17) ?
O3 W5 2_676 2.371(17) ?
O3 W6 2_676 2.374(17) ?
O4 W1 . 2.374(18) ?
O4 W4 2_676 2.382(18) ?
O4 W6 . 2.423(18) ?
O5 W1 . 1.815(11) ?
O5 W2 . 1.971(11) ?
O6 W1 . 1.863(11) ?
O6 W3 . 1.901(11) ?
O7 W3 . 1.823(11) ?
O7 W2 . 1.941(10) ?
O8 W6 2_676 1.871(13) ?
O8 W2 . 1.910(13) ?
O9 W4 . 1.892(10) ?
O9 W3 . 1.919(11) ?
O10 W5 . 1.874(10) ?
O10 W3 . 1.916(11) ?
O11 W5 . 1.890(11) ?
O11 W4 . 1.900(10) ?
O12 W6 2_676 1.903(11) ?
O12 W4 . 1.916(11) ?
O13 W1 . 1.880(11) ?
O13 W4 2_676 1.900(11) ?
O14 W5 2_676 1.856(13) ?
O14 W2 . 1.913(13) ?
O15 W6 . 1.850(11) ?
O15 W5 . 1.915(11) ?
O16 W6 . 1.873(10) ?
O16 W1 . 1.898(10) ?
O20 W1 . 1.669(11) ?
O21 W2 . 1.642(11) ?
O22 W3 . 1.649(10) ?
O23 W4 . 1.656(11) ?
O24 W5 . 1.663(12) ?
O25 W6 . 1.634(12) ?
OW1 OW7 . 1.32(8) ?
OW2 OW6 . 1.50(6) ?
OW2 OW8 . 1.55(7) ?
OW2 OW13 2_767 1.74(6) ?
OW3 OW9 . 1.1668(2) ?
OW4 OW10 . 1.55(7) ?
OW5 OW10 . 0.92(8) ?
OW5 OW11 . 1.44(7) ?
OW5 OW9 . 1.57(6) ?
OW6 OW8 . 1.38(7) ?
OW6 OW13 2_767 1.48(6) ?
OW7 OW14 . 1.55(9) ?
OW7 OW12 . 1.69(8) ?
OW8 OW13 2_767 1.73(7) ?
OW9 OW10 . 1.41(7) ?
OW10 OW11 . 1.72(8) ?
OW13 OW6 2_767 1.48(6) ?
OW13 OW8 2_767 1.73(7) ?
OW13 OW2 2_767 1.74(6) ?
Si1 O2 2_676 1.566(17) ?
Si1 O4 2_676 1.618(18) ?
Si1 O1 2_676 1.619(17) ?
Si1 O3 2_676 1.687(18) ?
W4 O13 2_676 1.900(11) ?
W4 O4 2_676 2.382(18) ?
W5 O14 2_676 1.856(13) ?
W5 O3 2_676 2.371(17) ?
W6 O8 2_676 1.871(13) ?
W6 O12 2_676 1.903(11) ?
W6 O3 2_676 2.374(17) ?

loop_
_geom_hbond_atom_site_label_D
_geom_hbond_atom_site_label_H
_geom_hbond_atom_site_label_A
_geom_hbond_site_symmetry_A
_geom_hbond_distance_DH
_geom_hbond_distance_HA
_geom_hbond_distance_DA
_geom_hbond_angle_DHA
C1 H1A O8 . 0.93 2.53 3.27(2) 137
C2 H2A O9 . 0.93 2.52 3.34(2) 148
C4 H4A O25 1_455 0.93 2.48 3.30(2) 147
C14 H14A O23 2_576 0.96 2.44 3.39(2) 169
C22 H22A O24 . 0.92 2.48 3.33(2) 153
C25 H25A O14 1_545 0.93 2.47 3.20(2) 136
